data_7118024
loop_
_publ_author_name
'Liam S. Sharninghausen'
'Brandon Q. Mercado'
'Robert H. Crabtree'
'Nilay Hazari'

_publ_section_title
;
 Selective conversion of glycerol to lactic acid with iron pincer
 precatalysts
;
_journal_name_full Chem.Commun.
_journal_page_first 16201
_journal_paper_doi 10.1039/C5cc06857F
_journal_volume 51
_journal_year 2015
_chemical_formula_moiety 'C18 H39 Fe N O3 P2'
_chemical_formula_sum 'C18 H39 Fe N O3 P2'
_chemical_formula_weight 435.29
_space_group_crystal_system monoclinic
_space_group_IT_number 14
_space_group_name_Hall '-P 2yn'
_space_group_name_H-M_alt 'P 1 21/n 1'
_symmetry_space_group_name_Hall '-P 2yn'
_symmetry_space_group_name_H-M 'P 1 21/n 1'
_atom_sites_solution_hydrogens mixed
_atom_sites_solution_primary direct
_atom_sites_solution_secondary difmap
_audit_creation_method SHELXL-2014/7
_audit_update_record
;
2015-08-14 deposited with the CCDC.
2015-09-18 downloaded from the CCDC.
;
_cell_angle_alpha 90
_cell_angle_beta 105.661(3)
_cell_angle_gamma 90
_cell_formula_units_Z 4
_cell_length_a 9.8949(7)
_cell_length_b 17.1226(12)
_cell_length_c 13.9266(10)
_cell_measurement_reflns_used -447
_cell_measurement_temperature 566(2)
_cell_measurement_theta_max 68.3
_cell_measurement_theta_min 2.6
_cell_volume 2271.9(3)
_computing_cell_refinement 'CrystalClear-SM Expert 2.0 r15 (Rigaku, 2011)'
_computing_data_collection 'CrystalClear-SM Expert 2.0 r15 (Rigaku, 2011)'
_computing_data_reduction 'CrystalClear-SM Expert 2.0 r15 (Rigaku, 2011)'
_computing_molecular_graphics
; 
Dolomanov, O.V.; Bourhis, L.J.; Gildea, R.J.; Howard, J.A.K.; Puschmann, H., 
OLEX2: A complete structure solution, refinement and analysis program 
(2009). J. Appl. Cryst., 42, 339-341. 
;
_computing_publication_material 'SHELXL-2013/2 (Sheldrick, 2014)'
_computing_structure_refinement 'SHELXL-2014/7 (Sheldrick, 2014)'
_computing_structure_solution 'SHELXT-2014/5 (Sheldrick, 2014)'
_diffrn_ambient_temperature 566(2)
_diffrn_detector_area_resol_mean 22.2
_diffrn_measured_fraction_theta_full 0.996
_diffrn_measured_fraction_theta_max 0.996
_diffrn_measurement_device_type 'Rigaku Saturn 944+ CCD'
_diffrn_measurement_method \w
_diffrn_radiation_type CuK\a
_diffrn_radiation_wavelength 1.54178
_diffrn_reflns_av_R_equivalents 0.1701
_diffrn_reflns_av_unetI/netI 0.0836
_diffrn_reflns_laue_measured_fraction_full 0.996
_diffrn_reflns_laue_measured_fraction_max 0.996
_diffrn_reflns_limit_h_max 11
_diffrn_reflns_limit_h_min -11
_diffrn_reflns_limit_k_max 18
_diffrn_reflns_limit_k_min -19
_diffrn_reflns_limit_l_max 16
_diffrn_reflns_limit_l_min -16
_diffrn_reflns_number 58788
_diffrn_reflns_point_group_measured_fraction_full 0.996
_diffrn_reflns_point_group_measured_fraction_max 0.996
_diffrn_reflns_theta_full 66.594
_diffrn_reflns_theta_max 66.594
_diffrn_reflns_theta_min 4.187
_diffrn_source 'Sealed Tube'
_exptl_absorpt_coefficient_mu 6.776
_exptl_absorpt_correction_T_max 0.876
_exptl_absorpt_correction_T_min 0.521
_exptl_absorpt_correction_type multi-scan
_exptl_absorpt_process_details 'Jacobson, R. (1998) Private Communication'
_exptl_crystal_colour Orange
_exptl_crystal_density_diffrn 1.273
_exptl_crystal_density_method 'not measured'
_exptl_crystal_description Plate
_exptl_crystal_F_000 936
_exptl_crystal_size_max 0.080
_exptl_crystal_size_mid 0.030
_exptl_crystal_size_min 0.020
_refine_diff_density_max 0.597
_refine_diff_density_min -0.574
_refine_diff_density_rms 0.091
_refine_ls_extinction_coef .
_refine_ls_extinction_method none
_refine_ls_goodness_of_fit_ref 1.023
_refine_ls_hydrogen_treatment mixed
_refine_ls_matrix_type full
_refine_ls_number_parameters 242
_refine_ls_number_reflns 3998
_refine_ls_number_restraints 0
_refine_ls_restrained_S_all 1.023
_refine_ls_R_factor_all 0.0907
_refine_ls_R_factor_gt 0.0596
_refine_ls_shift/su_max 0.000
_refine_ls_shift/su_mean 0.000
_refine_ls_structure_factor_coef Fsqd
_refine_ls_weighting_details 'w=1/[\s^2^(Fo^2^)+(0.0712P)^2^+1.0737P] where P=(Fo^2^+2Fc^2^)/3'
_refine_ls_weighting_scheme calc
_refine_ls_wR_factor_gt 0.1350
_refine_ls_wR_factor_ref 0.1548
_reflns_Friedel_coverage 0.000
_reflns_friedel_fraction_full .
_reflns_friedel_fraction_max .
_reflns_number_gt 2889
_reflns_number_total 3998
_reflns_threshold_expression 'I > 2\s(I)'
_cod_data_source_file c5cc06857f2.cif
_cod_data_source_block 007-15065
_cod_database_code 7118024
_shelx_shelxl_version_number 2014/7
_shelx_space_group_comment
; 
The symmetry employed for this shelxl refinement is uniquely defined 
by the following loop, which should always be used as a source of 
symmetry information in preference to the above space-group names. 
They are only intended as comments. 
;
_shelx_estimated_absorpt_t_min 0.613
_shelx_estimated_absorpt_t_max 0.876

loop_
_space_group_symop_operation_xyz
'x, y, z'
'-x+1/2, y+1/2, -z+1/2'
'-x, -y, -z'
'x-1/2, -y-1/2, z-1/2'

loop_
_atom_site_label
_atom_site_type_symbol
_atom_site_fract_x
_atom_site_fract_y
_atom_site_fract_z
_atom_site_U_iso_or_equiv
_atom_site_adp_type
_atom_site_occupancy
_atom_site_site_symmetry_order
_atom_site_calc_flag
_atom_site_refinement_flags_posn
_atom_site_refinement_flags_adp
_atom_site_refinement_flags_occupancy
_atom_site_disorder_assembly
_atom_site_disorder_group
Fe1 Fe 0.42743(6) 0.71116(3) 0.65124(5) 0.0307(2) Uani 1 1 d . . . . .
H H 0.425(4) 0.669(2) 0.557(3) 0.046(12) Uiso 1 1 d . . . . .
P1 P 0.53307(11) 0.80533(6) 0.59102(8) 0.0358(3) Uani 1 1 d . . . . .
P2 P 0.28419(11) 0.61858(6) 0.67545(8) 0.0348(3) Uani 1 1 d . . . . .
O1 O 0.6834(3) 0.62788(16) 0.7458(2) 0.0464(8) Uani 1 1 d . . . . .
O2 O 0.4235(3) 0.77085(16) 0.7802(2) 0.0395(7) Uani 1 1 d . . . . .
O3 O 0.2563(3) 0.86226(18) 0.7343(2) 0.0550(9) Uani 1 1 d . . . . .
N1 N 0.2450(4) 0.7655(2) 0.5695(3) 0.0374(9) Uani 1 1 d . . . . .
H1 H 0.229(4) 0.794(2) 0.611(3) 0.024(12) Uiso 1 1 d . . . . .
C1 C 0.5786(4) 0.6621(2) 0.7089(3) 0.0354(10) Uani 1 1 d . . . . .
C2 C 0.3533(5) 0.8286(2) 0.7942(3) 0.0399(11) Uani 1 1 d . . . . .
H2 H 0.3778 0.8487 0.8586 0.048 Uiso 1 1 calc R U . . .
C3 C 0.3866(5) 0.8657(2) 0.5182(3) 0.0428(11) Uani 1 1 d . . . . .
H3A H 0.3682 0.9083 0.5588 0.051 Uiso 1 1 calc R U . . .
H3B H 0.4099 0.8876 0.4604 0.051 Uiso 1 1 calc R U . . .
C4 C 0.2584(4) 0.8136(3) 0.4854(3) 0.0431(11) Uani 1 1 d . . . . .
H4A H 0.1750 0.8455 0.4616 0.052 Uiso 1 1 calc R U . . .
H4B H 0.2672 0.7802 0.4312 0.052 Uiso 1 1 calc R U . . .
C5 C 0.1208(4) 0.7144(3) 0.5359(4) 0.0461(12) Uani 1 1 d . . . . .
H5A H 0.1292 0.6829 0.4798 0.055 Uiso 1 1 calc R U . . .
H5B H 0.0366 0.7459 0.5144 0.055 Uiso 1 1 calc R U . . .
C6 C 0.1107(4) 0.6621(3) 0.6208(4) 0.0455(12) Uani 1 1 d . . . . .
H6A H 0.0418 0.6213 0.5965 0.055 Uiso 1 1 calc R U . . .
H6B H 0.0816 0.6921 0.6708 0.055 Uiso 1 1 calc R U . . .
C7 C 0.6358(4) 0.7804(3) 0.5027(3) 0.0414(11) Uani 1 1 d . . . . .
H7 H 0.6840 0.8278 0.4901 0.050 Uiso 1 1 calc R U . . .
C8 C 0.5430(5) 0.7511(3) 0.4027(3) 0.0445(11) Uani 1 1 d . . . . .
H8A H 0.4897 0.7068 0.4137 0.067 Uiso 1 1 calc R U . . .
H8B H 0.6009 0.7363 0.3604 0.067 Uiso 1 1 calc R U . . .
H8C H 0.4801 0.7920 0.3711 0.067 Uiso 1 1 calc R U . . .
C9 C 0.7467(5) 0.7187(3) 0.5456(4) 0.0592(14) Uani 1 1 d . . . . .
H9A H 0.8028 0.7353 0.6099 0.089 Uiso 1 1 calc R U . . .
H9B H 0.8057 0.7117 0.5017 0.089 Uiso 1 1 calc R U . . .
H9C H 0.7015 0.6701 0.5522 0.089 Uiso 1 1 calc R U . . .
C10 C 0.6358(5) 0.8792(2) 0.6769(3) 0.0453(12) Uani 1 1 d . . . . .
H10 H 0.5703 0.9023 0.7106 0.054 Uiso 1 1 calc R U . . .
C11 C 0.6884(5) 0.9473(3) 0.6259(4) 0.0609(15) Uani 1 1 d . . . . .
H11A H 0.7641 0.9299 0.6002 0.091 Uiso 1 1 calc R U . . .
H11B H 0.7210 0.9884 0.6733 0.091 Uiso 1 1 calc R U . . .
H11C H 0.6132 0.9664 0.5720 0.091 Uiso 1 1 calc R U . . .
C12 C 0.7513(5) 0.8447(3) 0.7582(4) 0.0617(15) Uani 1 1 d . . . . .
H12A H 0.7154 0.8015 0.7878 0.093 Uiso 1 1 calc R U . . .
H12B H 0.7876 0.8836 0.8081 0.093 Uiso 1 1 calc R U . . .
H12C H 0.8250 0.8267 0.7308 0.093 Uiso 1 1 calc R U . . .
C13 C 0.2832(4) 0.5219(2) 0.6151(3) 0.0391(10) Uani 1 1 d . . . . .
H13 H 0.2295 0.4859 0.6453 0.047 Uiso 1 1 calc R U . . .
C14 C 0.2119(5) 0.5246(3) 0.5033(3) 0.0515(12) Uani 1 1 d . . . . .
H14A H 0.1165 0.5416 0.4925 0.077 Uiso 1 1 calc R U . . .
H14B H 0.2132 0.4735 0.4753 0.077 Uiso 1 1 calc R U . . .
H14C H 0.2612 0.5605 0.4719 0.077 Uiso 1 1 calc R U . . .
C15 C 0.4300(4) 0.4890(3) 0.6331(4) 0.0485(12) Uani 1 1 d . . . . .
H15A H 0.4823 0.5202 0.5983 0.073 Uiso 1 1 calc R U . . .
H15B H 0.4249 0.4362 0.6091 0.073 Uiso 1 1 calc R U . . .
H15C H 0.4761 0.4898 0.7032 0.073 Uiso 1 1 calc R U . . .
C16 C 0.2750(5) 0.5970(3) 0.8033(3) 0.0462(12) Uani 1 1 d . . . . .
H16 H 0.2756 0.6476 0.8362 0.055 Uiso 1 1 calc R U . . .
C17 C 0.1392(5) 0.5556(3) 0.8093(4) 0.0513(12) Uani 1 1 d . . . . .
H17A H 0.1370 0.5523 0.8777 0.077 Uiso 1 1 calc R U . . .
H17B H 0.1365 0.5040 0.7820 0.077 Uiso 1 1 calc R U . . .
H17C H 0.0594 0.5847 0.7719 0.077 Uiso 1 1 calc R U . . .
C18 C 0.4019(5) 0.5527(3) 0.8649(4) 0.0604(14) Uani 1 1 d . . . . .
H18A H 0.3983 0.4996 0.8419 0.091 Uiso 1 1 calc R U . . .
H18B H 0.4015 0.5532 0.9338 0.091 Uiso 1 1 calc R U . . .
H18C H 0.4861 0.5771 0.8580 0.091 Uiso 1 1 calc R U . . .

loop_
_atom_site_aniso_label
_atom_site_aniso_U_11
_atom_site_aniso_U_22
_atom_site_aniso_U_33
_atom_site_aniso_U_23
_atom_site_aniso_U_13
_atom_site_aniso_U_12
Fe1 0.0322(4) 0.0236(4) 0.0342(4) 0.0021(3) 0.0053(3) 0.0032(2)
P1 0.0449(7) 0.0266(6) 0.0342(6) -0.0009(5) 0.0076(5) -0.0031(5)
P2 0.0358(6) 0.0286(6) 0.0389(7) -0.0024(5) 0.0084(5) -0.0008(4)
O1 0.0411(17) 0.0384(17) 0.054(2) 0.0081(15) 0.0038(15) 0.0079(14)
O2 0.0480(17) 0.0301(16) 0.0380(17) 0.0017(13) 0.0078(14) 0.0037(13)
O3 0.063(2) 0.049(2) 0.049(2) -0.0042(16) 0.0071(17) 0.0214(16)
N1 0.047(2) 0.027(2) 0.037(2) 0.0007(18) 0.0090(18) 0.0064(16)
C1 0.041(3) 0.024(2) 0.040(3) -0.0003(19) 0.010(2) -0.0019(18)
C2 0.049(3) 0.032(2) 0.042(3) 0.003(2) 0.017(2) -0.001(2)
C3 0.063(3) 0.027(2) 0.041(3) 0.001(2) 0.018(2) 0.007(2)
C4 0.043(3) 0.044(3) 0.039(3) 0.006(2) 0.005(2) 0.012(2)
C5 0.030(2) 0.045(3) 0.055(3) -0.003(2) -0.002(2) 0.0052(19)
C6 0.035(2) 0.042(3) 0.056(3) -0.002(2) 0.006(2) 0.0007(19)
C7 0.045(3) 0.041(3) 0.037(3) -0.003(2) 0.010(2) -0.009(2)
C8 0.050(3) 0.048(3) 0.036(3) -0.009(2) 0.012(2) -0.001(2)
C9 0.040(3) 0.092(4) 0.048(3) -0.008(3) 0.015(2) 0.010(3)
C10 0.055(3) 0.038(3) 0.041(3) -0.002(2) 0.009(2) -0.009(2)
C11 0.077(4) 0.038(3) 0.057(3) 0.005(2) -0.001(3) -0.021(2)
C12 0.060(3) 0.056(3) 0.055(3) 0.001(3) -0.008(3) -0.019(2)
C13 0.045(3) 0.028(2) 0.044(3) -0.005(2) 0.013(2) -0.0052(18)
C14 0.059(3) 0.041(3) 0.051(3) -0.012(2) 0.008(2) -0.005(2)
C15 0.056(3) 0.031(3) 0.055(3) -0.008(2) 0.009(2) 0.006(2)
C16 0.063(3) 0.031(2) 0.048(3) -0.005(2) 0.021(2) -0.010(2)
C17 0.065(3) 0.040(3) 0.056(3) -0.005(2) 0.029(3) -0.011(2)
C18 0.072(3) 0.058(3) 0.048(3) 0.007(3) 0.011(3) -0.014(3)

loop_
_atom_type_symbol
_atom_type_description
_atom_type_scat_dispersion_real
_atom_type_scat_dispersion_imag
_atom_type_scat_source
C C 0.0181 0.0091 'International Tables Vol C Tables 4.2.6.8 and 6.1.1.4'
H H 0.0000 0.0000 'International Tables Vol C Tables 4.2.6.8 and 6.1.1.4'
Fe Fe -1.1336 3.1974 'International Tables Vol C Tables 4.2.6.8 and 6.1.1.4'
N N 0.0311 0.0180 'International Tables Vol C Tables 4.2.6.8 and 6.1.1.4'
O O 0.0492 0.0322 'International Tables Vol C Tables 4.2.6.8 and 6.1.1.4'
P P 0.2955 0.4335 'International Tables Vol C Tables 4.2.6.8 and 6.1.1.4'

loop_
_geom_angle_atom_site_label_1
_geom_angle_atom_site_label_2
_geom_angle_atom_site_label_3
_geom_angle
_geom_angle_site_symmetry_1
_geom_angle_site_symmetry_3
C1 Fe1 O2 93.09(16) . .
C1 Fe1 N1 174.79(18) . .
O2 Fe1 N1 92.12(14) . .
C1 Fe1 P1 95.35(14) . .
O2 Fe1 P1 95.19(9) . .
N1 Fe1 P1 83.98(11) . .
C1 Fe1 P2 95.24(14) . .
O2 Fe1 P2 93.36(9) . .
N1 Fe1 P2 84.65(11) . .
P1 Fe1 P2 166.00(5) . .
C1 Fe1 H 89.0(15) . .
O2 Fe1 H 177.9(15) . .
N1 Fe1 H 85.8(15) . .
P1 Fe1 H 84.9(16) . .
P2 Fe1 H 86.2(16) . .
C3 P1 C7 104.8(2) . .
C3 P1 C10 100.7(2) . .
C7 P1 C10 106.5(2) . .
C3 P1 Fe1 103.64(15) . .
C7 P1 Fe1 119.16(15) . .
C10 P1 Fe1 119.25(15) . .
C6 P2 C16 101.4(2) . .
C6 P2 C13 106.5(2) . .
C16 P2 C13 105.2(2) . .
C6 P2 Fe1 102.24(15) . .
C16 P2 Fe1 119.44(14) . .
C13 P2 Fe1 119.71(15) . .
C2 O2 Fe1 131.6(3) . .
C4 N1 C5 109.0(3) . .
C4 N1 Fe1 115.9(3) . .
C5 N1 Fe1 115.7(3) . .
C4 N1 H1 108(3) . .
C5 N1 H1 106(3) . .
Fe1 N1 H1 101(3) . .
O1 C1 Fe1 177.9(4) . .
O3 C2 O2 128.8(4) . .
O3 C2 H2 115.6 . .
O2 C2 H2 115.6 . .
C4 C3 P1 107.8(3) . .
C4 C3 H3A 110.2 . .
P1 C3 H3A 110.2 . .
C4 C3 H3B 110.2 . .
P1 C3 H3B 110.2 . .
H3A C3 H3B 108.5 . .
N1 C4 C3 109.8(3) . .
N1 C4 H4A 109.7 . .
C3 C4 H4A 109.7 . .
N1 C4 H4B 109.7 . .
C3 C4 H4B 109.7 . .
H4A C4 H4B 108.2 . .
N1 C5 C6 109.2(3) . .
N1 C5 H5A 109.8 . .
C6 C5 H5A 109.8 . .
N1 C5 H5B 109.8 . .
C6 C5 H5B 109.8 . .
H5A C5 H5B 108.3 . .
C5 C6 P2 108.2(3) . .
C5 C6 H6A 110.0 . .
P2 C6 H6A 110.0 . .
C5 C6 H6B 110.0 . .
P2 C6 H6B 110.0 . .
H6A C6 H6B 108.4 . .
C9 C7 C8 108.7(4) . .
C9 C7 P1 111.5(3) . .
C8 C7 P1 112.3(3) . .
C9 C7 H7 108.1 . .
C8 C7 H7 108.1 . .
P1 C7 H7 108.1 . .
C7 C8 H8A 109.5 . .
C7 C8 H8B 109.5 . .
H8A C8 H8B 109.5 . .
C7 C8 H8C 109.5 . .
H8A C8 H8C 109.5 . .
H8B C8 H8C 109.5 . .
C7 C9 H9A 109.5 . .
C7 C9 H9B 109.5 . .
H9A C9 H9B 109.5 . .
C7 C9 H9C 109.5 . .
H9A C9 H9C 109.5 . .
H9B C9 H9C 109.5 . .
C12 C10 C11 111.5(4) . .
C12 C10 P1 113.2(3) . .
C11 C10 P1 114.7(3) . .
C12 C10 H10 105.5 . .
C11 C10 H10 105.5 . .
P1 C10 H10 105.5 . .
C10 C11 H11A 109.5 . .
C10 C11 H11B 109.5 . .
H11A C11 H11B 109.5 . .
C10 C11 H11C 109.5 . .
H11A C11 H11C 109.5 . .
H11B C11 H11C 109.5 . .
C10 C12 H12A 109.5 . .
C10 C12 H12B 109.5 . .
H12A C12 H12B 109.5 . .
C10 C12 H12C 109.5 . .
H12A C12 H12C 109.5 . .
H12B C12 H12C 109.5 . .
C15 C13 C14 109.8(4) . .
C15 C13 P2 111.7(3) . .
C14 C13 P2 112.3(3) . .
C15 C13 H13 107.6 . .
C14 C13 H13 107.6 . .
P2 C13 H13 107.6 . .
C13 C14 H14A 109.5 . .
C13 C14 H14B 109.5 . .
H14A C14 H14B 109.5 . .
C13 C14 H14C 109.5 . .
H14A C14 H14C 109.5 . .
H14B C14 H14C 109.5 . .
C13 C15 H15A 109.5 . .
C13 C15 H15B 109.5 . .
H15A C15 H15B 109.5 . .
C13 C15 H15C 109.5 . .
H15A C15 H15C 109.5 . .
H15B C15 H15C 109.5 . .
C18 C16 C17 109.9(4) . .
C18 C16 P2 113.4(3) . .
C17 C16 P2 114.5(3) . .
C18 C16 H16 106.1 . .
C17 C16 H16 106.1 . .
P2 C16 H16 106.1 . .
C16 C17 H17A 109.5 . .
C16 C17 H17B 109.5 . .
H17A C17 H17B 109.5 . .
C16 C17 H17C 109.5 . .
H17A C17 H17C 109.5 . .
H17B C17 H17C 109.5 . .
C16 C18 H18A 109.5 . .
C16 C18 H18B 109.5 . .
H18A C18 H18B 109.5 . .
C16 C18 H18C 109.5 . .
H18A C18 H18C 109.5 . .
H18B C18 H18C 109.5 . .

loop_
_geom_bond_atom_site_label_1
_geom_bond_atom_site_label_2
_geom_bond_distance
_geom_bond_site_symmetry_2
Fe1 C1 1.715(4) .
Fe1 O2 2.076(3) .
Fe1 N1 2.076(3) .
Fe1 P1 2.2066(12) .
Fe1 P2 2.2121(12) .
Fe1 H 1.49(4) .
P1 C3 1.845(4) .
P1 C7 1.845(5) .
P1 C10 1.846(4) .
P2 C6 1.837(4) .
P2 C16 1.845(5) .
P2 C13 1.856(4) .
O1 C1 1.181(4) .
O2 C2 1.253(5) .
O3 C2 1.232(5) .
N1 C4 1.467(6) .
N1 C5 1.478(5) .
N1 H1 0.81(4) .
C2 H2 0.9300 .
C3 C4 1.517(6) .
C3 H3A 0.9700 .
C3 H3B 0.9700 .
C4 H4A 0.9700 .
C4 H4B 0.9700 .
C5 C6 1.508(6) .
C5 H5A 0.9700 .
C5 H5B 0.9700 .
C6 H6A 0.9700 .
C6 H6B 0.9700 .
C7 C9 1.525(6) .
C7 C8 1.531(6) .
C7 H7 0.9800 .
C8 H8A 0.9600 .
C8 H8B 0.9600 .
C8 H8C 0.9600 .
C9 H9A 0.9600 .
C9 H9B 0.9600 .
C9 H9C 0.9600 .
C10 C12 1.496(6) .
C10 C11 1.529(6) .
C10 H10 0.9800 .
C11 H11A 0.9600 .
C11 H11B 0.9600 .
C11 H11C 0.9600 .
C12 H12A 0.9600 .
C12 H12B 0.9600 .
C12 H12C 0.9600 .
C13 C15 1.515(6) .
C13 C14 1.526(6) .
C13 H13 0.9800 .
C14 H14A 0.9600 .
C14 H14B 0.9600 .
C14 H14C 0.9600 .
C15 H15A 0.9600 .
C15 H15B 0.9600 .
C15 H15C 0.9600 .
C16 C18 1.519(7) .
C16 C17 1.541(6) .
C16 H16 0.9800 .
C17 H17A 0.9600 .
C17 H17B 0.9600 .
C17 H17C 0.9600 .
C18 H18A 0.9600 .
C18 H18B 0.9600 .
C18 H18C 0.9600 .

loop_
_geom_hbond_atom_site_label_D
_geom_hbond_atom_site_label_H
_geom_hbond_atom_site_label_A
_geom_hbond_distance_DH
_geom_hbond_distance_HA
_geom_hbond_distance_DA
_geom_hbond_angle_DHA
_geom_hbond_site_symmetry_A
N1 H1 O3 0.81(4) 2.03(4) 2.808(5) 161(4) .

loop_
_geom_torsion_atom_site_label_1
_geom_torsion_atom_site_label_2
_geom_torsion_atom_site_label_3
_geom_torsion_atom_site_label_4
_geom_torsion
_geom_torsion_site_symmetry_1
_geom_torsion_site_symmetry_2
_geom_torsion_site_symmetry_3
_geom_torsion_site_symmetry_4
Fe1 O2 C2 O3 7.0(7) . . . .
C7 P1 C3 C4 99.5(3) . . . .
C10 P1 C3 C4 -150.0(3) . . . .
Fe1 P1 C3 C4 -26.1(3) . . . .
C5 N1 C4 C3 -179.2(3) . . . .
Fe1 N1 C4 C3 -46.6(4) . . . .
P1 C3 C4 N1 45.3(4) . . . .
C4 N1 C5 C6 177.3(3) . . . .
Fe1 N1 C5 C6 44.5(5) . . . .
N1 C5 C6 P2 -48.2(4) . . . .
C16 P2 C6 C5 155.2(3) . . . .
C13 P2 C6 C5 -95.0(3) . . . .
Fe1 P2 C6 C5 31.4(3) . . . .
C3 P1 C7 C9 -169.9(3) . . . .
C10 P1 C7 C9 83.8(3) . . . .
Fe1 P1 C7 C9 -54.7(3) . . . .
C3 P1 C7 C8 -47.6(4) . . . .
C10 P1 C7 C8 -153.8(3) . . . .
Fe1 P1 C7 C8 67.6(3) . . . .
C3 P1 C10 C12 170.4(4) . . . .
C7 P1 C10 C12 -80.5(4) . . . .
Fe1 P1 C10 C12 58.0(4) . . . .
C3 P1 C10 C11 -60.1(4) . . . .
C7 P1 C10 C11 49.1(4) . . . .
Fe1 P1 C10 C11 -172.5(3) . . . .
C6 P2 C13 C15 165.2(3) . . . .
C16 P2 C13 C15 -87.7(3) . . . .
Fe1 P2 C13 C15 50.2(4) . . . .
C6 P2 C13 C14 41.4(4) . . . .
C16 P2 C13 C14 148.5(3) . . . .
Fe1 P2 C13 C14 -73.6(3) . . . .
C6 P2 C16 C18 174.6(3) . . . .
C13 P2 C16 C18 63.8(4) . . . .
Fe1 P2 C16 C18 -74.2(3) . . . .
C6 P2 C16 C17 47.4(4) . . . .
C13 P2 C16 C17 -63.4(4) . . . .
Fe1 P2 C16 C17 158.6(3) . . . .
